data_1506150
loop_
_publ_author_name
'Nilson, Mark G.'
'Funk, Raymond L.'

_publ_section_title
;
 Generation of N-acyliminium ions via intramolecular conjugate addition
 reactions: a strategy for the total synthesis of nakadomarin A.
;
_journal_issue 17
_journal_name_full 'Organic letters'
_journal_page_first 3833
_journal_page_last 3836
_journal_paper_doi 10.1021/ol061463y
_journal_volume 8
_journal_year 2006
_chemical_formula_moiety 'C20 H28 N2 O7'
_chemical_formula_sum 'C20 H28 N2 O7'
_chemical_formula_weight 408.44
_chemical_name_systematic
; 
 ? 
;
_space_group_IT_number 14
_symmetry_cell_setting monoclinic
_symmetry_space_group_name_Hall '-P 2yn'
_symmetry_space_group_name_H-M 'P 1 21/n 1'
_atom_sites_solution_hydrogens geom
_atom_sites_solution_primary direct
_atom_sites_solution_secondary difmap
_audit_creation_method SHELXL-97
_cell_angle_alpha 90.00
_cell_angle_beta 92.139(7)
_cell_angle_gamma 90.00
_cell_formula_units_Z 4
_cell_length_a 9.323(4)
_cell_length_b 9.372(4)
_cell_length_c 23.298(9)
_cell_measurement_reflns_used 2387
_cell_measurement_temperature 108(2)
_cell_measurement_theta_max 27.875
_cell_measurement_theta_min 2.324
_cell_volume 2034.2(15)
_computing_cell_refinement 'Bruker SMART'
_computing_data_collection 'Bruker SMART'
_computing_data_reduction 'Bruker SAINT'
_computing_molecular_graphics 'Bruker SHELXTL'
_computing_publication_material 'Bruker SHELXTL'
_computing_structure_refinement 'SHELXL-97 (Sheldrick, 1997)'
_computing_structure_solution 'SHELXS-97 (Sheldrick, 1990)'
_diffrn_ambient_temperature 108(2)
_diffrn_measured_fraction_theta_full 0.953
_diffrn_measured_fraction_theta_max 0.953
_diffrn_measurement_device_type 'CCD area detector'
_diffrn_measurement_method 'phi and omega scans'
_diffrn_radiation_monochromator graphite
_diffrn_radiation_source 'fine-focus sealed tube'
_diffrn_radiation_type MoK\a
_diffrn_radiation_wavelength 0.71073
_diffrn_reflns_av_R_equivalents 0.0543
_diffrn_reflns_av_sigmaI/netI 0.1101
_diffrn_reflns_limit_h_max 12
_diffrn_reflns_limit_h_min -12
_diffrn_reflns_limit_k_max 12
_diffrn_reflns_limit_k_min -12
_diffrn_reflns_limit_l_max 31
_diffrn_reflns_limit_l_min -29
_diffrn_reflns_number 16098
_diffrn_reflns_theta_full 28.41
_diffrn_reflns_theta_max 28.41
_diffrn_reflns_theta_min 1.75
_exptl_absorpt_coefficient_mu 0.101
_exptl_absorpt_correction_type none
_exptl_crystal_colour colourless
_exptl_crystal_density_diffrn 1.334
_exptl_crystal_density_method 'not measured'
_exptl_crystal_description plate
_exptl_crystal_F_000 872
_exptl_crystal_size_max 0.32
_exptl_crystal_size_mid 0.20
_exptl_crystal_size_min 0.07
_refine_diff_density_max 0.356
_refine_diff_density_min -0.214
_refine_diff_density_rms 0.056
_refine_ls_extinction_method none
_refine_ls_goodness_of_fit_ref 1.052
_refine_ls_hydrogen_treatment noref
_refine_ls_matrix_type full
_refine_ls_number_parameters 268
_refine_ls_number_reflns 4875
_refine_ls_number_restraints 0
_refine_ls_restrained_S_all 1.052
_refine_ls_R_factor_all 0.0952
_refine_ls_R_factor_gt 0.0611
_refine_ls_shift/su_max 0.000
_refine_ls_shift/su_mean 0.000
_refine_ls_structure_factor_coef Fsqd
_refine_ls_weighting_details 'calc w=1/[\s^2^(Fo^2^)+(0.0000P)^2^+0.6565P] where P=(Fo^2^+2Fc^2^)/3'
_refine_ls_weighting_scheme calc
_refine_ls_wR_factor_gt 0.1339
_refine_ls_wR_factor_ref 0.1487
_reflns_number_gt 3402
_reflns_number_total 4875
_reflns_threshold_expression >2sigma(I)
_cod_data_source_file ol061463ysi20060614_091722.cif
_cod_data_source_block mgn2s
_cod_depositor_comments
;
The following automatic conversions were performed:

'_symmetry_cell_setting' value 'Monoclinic' changed to 'monoclinic'
according to /home/saulius/struct/CIF-dictionaries/cif_core.dic
dictionary named 'cif_core.dic' version 2.4.1 from 2010-06-29.

Automatic conversion script
Id: cif_fix_values 1715 2011-07-08 13:25:40Z adriana 
;
_cod_original_cell_volume 2034.4(14)
_cod_original_sg_symbol_H-M P2(1)/n
_cod_database_code 1506150

loop_
_symmetry_equiv_pos_as_xyz
'x, y, z'
'-x+1/2, y+1/2, -z+1/2'
'-x, -y, -z'
'x-1/2, -y-1/2, z-1/2'

loop_
_atom_site_label
_atom_site_type_symbol
_atom_site_fract_x
_atom_site_fract_y
_atom_site_fract_z
_atom_site_U_iso_or_equiv
_atom_site_adp_type
_atom_site_occupancy
_atom_site_symmetry_multiplicity
_atom_site_calc_flag
_atom_site_refinement_flags
C1 C 0.8797(3) 0.5035(3) 0.40198(10) 0.0349(6) Uani 1 1 d .
H1A H 0.8980 0.6061 0.4054 0.052 Uiso 1 1 calc R
H1B H 0.8552 0.4650 0.4395 0.052 Uiso 1 1 calc R
H1C H 0.7998 0.4871 0.3743 0.052 Uiso 1 1 calc R
C2 C 0.9848(3) 0.2720(2) 0.37348(12) 0.0381(6) Uani 1 1 d .
H2A H 0.9095 0.2583 0.3435 0.057 Uiso 1 1 calc R
H2B H 0.9537 0.2310 0.4096 0.057 Uiso 1 1 calc R
H2C H 1.0730 0.2245 0.3621 0.057 Uiso 1 1 calc R
C3 C 1.1419(3) 0.4607(3) 0.42111(10) 0.0371(6) Uani 1 1 d .
H3A H 1.2270 0.4140 0.4063 0.056 Uiso 1 1 calc R
H3B H 1.1242 0.4244 0.4596 0.056 Uiso 1 1 calc R
H3C H 1.1578 0.5640 0.4230 0.056 Uiso 1 1 calc R
C4 C 1.0131(2) 0.4294(2) 0.38151(9) 0.0237(5) Uani 1 1 d .
C5 C 1.1349(2) 0.4571(2) 0.29085(9) 0.0198(4) Uani 1 1 d .
C6 C 1.2195(2) 0.4891(2) 0.19368(9) 0.0223(5) Uani 1 1 d .
H6A H 1.2302 0.3847 0.1890 0.027 Uiso 1 1 calc R
H6B H 1.3154 0.5315 0.2019 0.027 Uiso 1 1 calc R
C7 C 1.1481(2) 0.5557(2) 0.14007(8) 0.0196(4) Uani 1 1 d .
H7A H 1.1435 0.4858 0.1082 0.023 Uiso 1 1 calc R
H7B H 1.2031 0.6400 0.1277 0.023 Uiso 1 1 calc R
C8 C 0.9955(2) 0.60017(19) 0.15644(8) 0.0164(4) Uani 1 1 d .
C9 C 1.0057(2) 0.61783(19) 0.22239(8) 0.0166(4) Uani 1 1 d .
H9 H 0.9149 0.5814 0.2386 0.020 Uiso 1 1 calc R
C10 C 0.8758(2) 0.49043(19) 0.13953(8) 0.0168(4) Uani 1 1 d .
H10 H 0.7831 0.5324 0.1516 0.020 Uiso 1 1 calc R
C11 C 0.8896(2) 0.3467(2) 0.16798(9) 0.0203(4) Uani 1 1 d .
C12 C 0.9891(2) 0.2333(2) 0.15694(11) 0.0300(5) Uani 1 1 d .
H12 H 1.0624 0.2339 0.1297 0.036 Uiso 1 1 calc R
C13 C 0.9578(3) 0.1264(2) 0.19296(11) 0.0352(6) Uani 1 1 d .
H13 H 1.0082 0.0384 0.1954 0.042 Uiso 1 1 calc R
C14 C 0.8049(2) 0.2956(2) 0.20859(10) 0.0283(5) Uani 1 1 d .
H14 H 0.7270 0.3468 0.2238 0.034 Uiso 1 1 calc R
C15 C 0.7282(2) 0.3962(2) 0.05461(9) 0.0215(4) Uani 1 1 d .
C16 C 0.8722(2) 0.6126(2) 0.04000(9) 0.0199(4) Uani 1 1 d .
C17 C 0.9512(2) 0.7411(2) 0.12870(8) 0.0199(4) Uani 1 1 d .
H17A H 0.8636 0.7764 0.1468 0.024 Uiso 1 1 calc R
H17B H 1.0283 0.8121 0.1362 0.024 Uiso 1 1 calc R
C18 C 0.9449(2) 0.8586(2) 0.03304(10) 0.0289(5) Uani 1 1 d .
H18A H 1.0404 0.8560 0.0168 0.043 Uiso 1 1 calc R
H18B H 0.9373 0.9426 0.0578 0.043 Uiso 1 1 calc R
H18C H 0.8717 0.8638 0.0018 0.043 Uiso 1 1 calc R
C19 C 0.8642(2) 0.4746(2) 0.07429(9) 0.0198(4) Uani 1 1 d .
H19 H 0.9469 0.4142 0.0630 0.024 Uiso 1 1 calc R
C20 C 0.4742(2) 0.3969(3) 0.06213(12) 0.0390(6) Uani 1 1 d .
H20A H 0.4761 0.3493 0.0247 0.059 Uiso 1 1 calc R
H20B H 0.4009 0.4719 0.0607 0.059 Uiso 1 1 calc R
H20C H 0.4515 0.3271 0.0917 0.059 Uiso 1 1 calc R
N1 N 0.92314(18) 0.72975(17) 0.06677(7) 0.0215(4) Uani 1 1 d .
N2 N 1.12196(17) 0.52196(17) 0.23950(7) 0.0180(4) Uani 1 1 d .
O1 O 1.03111(15) 0.49797(15) 0.32551(6) 0.0233(3) Uani 1 1 d .
O2 O 1.23030(16) 0.37203(15) 0.30382(6) 0.0275(4) Uani 1 1 d .
O3 O 1.02883(15) 0.75870(13) 0.24190(6) 0.0209(3) Uani 1 1 d .
H3 H 1.1096 0.7870 0.2318 0.031 Uiso 1 1 calc R
O4 O 0.84420(19) 0.16093(16) 0.22540(7) 0.0381(4) Uani 1 1 d .
O5 O 0.83871(15) 0.61213(16) -0.01155(6) 0.0273(4) Uani 1 1 d .
O6 O 0.61308(14) 0.45965(15) 0.07568(7) 0.0275(4) Uani 1 1 d .
O7 O 0.72430(17) 0.29267(17) 0.02487(7) 0.0367(4) Uani 1 1 d .

loop_
_atom_site_aniso_label
_atom_site_aniso_U_11
_atom_site_aniso_U_22
_atom_site_aniso_U_33
_atom_site_aniso_U_23
_atom_site_aniso_U_13
_atom_site_aniso_U_12
C1 0.0378(14) 0.0416(14) 0.0259(13) 0.0000(10) 0.0100(10) 0.0024(11)
C2 0.0345(14) 0.0333(13) 0.0472(16) 0.0083(11) 0.0084(12) 0.0000(10)
C3 0.0420(14) 0.0478(15) 0.0207(12) 0.0008(11) -0.0077(11) 0.0053(12)
C4 0.0290(11) 0.0277(11) 0.0145(11) 0.0057(8) 0.0019(9) 0.0024(9)
C5 0.0190(10) 0.0215(10) 0.0188(11) -0.0002(8) -0.0024(8) 0.0011(8)
C6 0.0174(10) 0.0310(11) 0.0185(11) -0.0008(9) -0.0006(8) 0.0037(8)
C7 0.0164(10) 0.0252(10) 0.0169(11) -0.0014(8) -0.0013(8) -0.0020(8)
C8 0.0138(9) 0.0180(9) 0.0172(10) -0.0003(7) -0.0026(7) -0.0017(7)
C9 0.0151(9) 0.0173(9) 0.0172(10) 0.0000(7) -0.0007(8) -0.0012(7)
C10 0.0146(9) 0.0194(9) 0.0162(10) 0.0007(8) -0.0015(8) -0.0008(7)
C11 0.0188(10) 0.0197(10) 0.0218(11) 0.0000(8) -0.0052(8) -0.0035(8)
C12 0.0283(12) 0.0223(11) 0.0391(14) -0.0023(10) -0.0033(10) 0.0002(9)
C13 0.0369(13) 0.0181(11) 0.0493(16) -0.0011(10) -0.0144(12) 0.0037(10)
C14 0.0303(12) 0.0226(11) 0.0320(13) 0.0046(9) 0.0000(10) -0.0012(9)
C15 0.0195(10) 0.0237(11) 0.0209(11) -0.0006(8) -0.0039(8) -0.0010(8)
C16 0.0115(9) 0.0297(11) 0.0185(11) 0.0007(8) -0.0005(8) -0.0011(8)
C17 0.0203(10) 0.0210(10) 0.0181(11) 0.0012(8) -0.0038(8) -0.0033(8)
C18 0.0321(12) 0.0307(12) 0.0234(12) 0.0118(9) -0.0050(9) -0.0041(9)
C19 0.0149(10) 0.0245(11) 0.0198(11) -0.0025(8) -0.0012(8) -0.0002(8)
C20 0.0165(11) 0.0434(14) 0.0566(18) -0.0085(12) -0.0057(11) -0.0076(10)
N1 0.0238(9) 0.0247(9) 0.0155(9) 0.0051(7) -0.0039(7) -0.0041(7)
N2 0.0161(8) 0.0223(9) 0.0154(9) 0.0006(7) -0.0009(7) 0.0037(7)
O1 0.0250(8) 0.0291(8) 0.0159(8) 0.0049(6) 0.0033(6) 0.0078(6)
O2 0.0280(8) 0.0321(8) 0.0224(8) 0.0061(6) -0.0009(6) 0.0132(6)
O3 0.0219(7) 0.0200(7) 0.0205(8) -0.0027(6) -0.0003(6) -0.0024(6)
O4 0.0481(11) 0.0262(8) 0.0397(11) 0.0114(7) -0.0032(8) -0.0060(7)
O5 0.0237(8) 0.0414(9) 0.0165(8) -0.0001(6) -0.0051(6) -0.0052(6)
O6 0.0150(7) 0.0287(8) 0.0384(10) -0.0082(7) -0.0034(6) -0.0023(6)
O7 0.0307(9) 0.0368(9) 0.0425(11) -0.0204(8) -0.0007(8) -0.0074(7)

loop_
_atom_type_symbol
_atom_type_description
_atom_type_scat_dispersion_real
_atom_type_scat_dispersion_imag
_atom_type_scat_source
C C 0.0033 0.0016 'International Tables Vol C Tables 4.2.6.8 and 6.1.1.4'
H H 0.0000 0.0000 'International Tables Vol C Tables 4.2.6.8 and 6.1.1.4'
N N 0.0061 0.0033 'International Tables Vol C Tables 4.2.6.8 and 6.1.1.4'
O O 0.0106 0.0060 'International Tables Vol C Tables 4.2.6.8 and 6.1.1.4'

loop_
_geom_angle_atom_site_label_1
_geom_angle_atom_site_label_2
_geom_angle_atom_site_label_3
_geom_angle
C4 C1 H1A 109.5
C4 C1 H1B 109.5
H1A C1 H1B 109.5
C4 C1 H1C 109.5
H1A C1 H1C 109.5
H1B C1 H1C 109.5
C4 C2 H2A 109.5
C4 C2 H2B 109.5
H2A C2 H2B 109.5
C4 C2 H2C 109.5
H2A C2 H2C 109.5
H2B C2 H2C 109.5
C4 C3 H3A 109.5
C4 C3 H3B 109.5
H3A C3 H3B 109.5
C4 C3 H3C 109.5
H3A C3 H3C 109.5
H3B C3 H3C 109.5
O1 C4 C2 110.04(18)
O1 C4 C3 109.95(18)
C2 C4 C3 113.30(18)
O1 C4 C1 101.62(16)
C2 C4 C1 110.20(19)
C3 C4 C1 111.11(19)
O2 C5 O1 124.91(19)
O2 C5 N2 123.68(19)
O1 C5 N2 111.41(16)
N2 C6 C7 104.32(15)
N2 C6 H6A 110.9
C7 C6 H6A 110.9
N2 C6 H6B 110.9
C7 C6 H6B 110.9
H6A C6 H6B 108.9
C6 C7 C8 106.60(16)
C6 C7 H7A 110.4
C8 C7 H7A 110.4
C6 C7 H7B 110.4
C8 C7 H7B 110.4
H7A C7 H7B 108.6
C17 C8 C7 111.57(16)
C17 C8 C9 109.59(15)
C7 C8 C9 104.59(15)
C17 C8 C10 106.57(15)
C7 C8 C10 114.68(16)
C9 C8 C10 109.82(15)
O3 C9 N2 112.77(15)
O3 C9 C8 115.08(15)
N2 C9 C8 102.95(15)
O3 C9 H9 108.6
N2 C9 H9 108.6
C8 C9 H9 108.6
C11 C10 C19 110.69(16)
C11 C10 C8 115.54(15)
C19 C10 C8 109.85(16)
C11 C10 H10 106.8
C19 C10 H10 106.8
C8 C10 H10 106.8
C14 C11 C12 105.20(19)
C14 C11 C10 125.93(19)
C12 C11 C10 128.8(2)
C13 C12 C11 106.4(2)
C13 C12 H12 126.8
C11 C12 H12 126.8
C12 C13 O4 111.14(19)
C12 C13 H13 124.4
O4 C13 H13 124.4
C11 C14 O4 111.9(2)
C11 C14 H14 124.1
O4 C14 H14 124.1
O7 C15 O6 124.65(19)
O7 C15 C19 125.09(19)
O6 C15 C19 110.26(17)
O5 C16 N1 121.97(19)
O5 C16 C19 119.59(18)
N1 C16 C19 118.34(17)
N1 C17 C8 113.12(16)
N1 C17 H17A 109.0
C8 C17 H17A 109.0
N1 C17 H17B 109.0
C8 C17 H17B 109.0
H17A C17 H17B 107.8
N1 C18 H18A 109.5
N1 C18 H18B 109.5
H18A C18 H18B 109.5
N1 C18 H18C 109.5
H18A C18 H18C 109.5
H18B C18 H18C 109.5
C15 C19 C16 107.96(16)
C15 C19 C10 111.98(16)
C16 C19 C10 115.88(16)
C15 C19 H19 106.8
C16 C19 H19 106.8
C10 C19 H19 106.8
O6 C20 H20A 109.5
O6 C20 H20B 109.5
H20A C20 H20B 109.5
O6 C20 H20C 109.5
H20A C20 H20C 109.5
H20B C20 H20C 109.5
C16 N1 C18 118.77(17)
C16 N1 C17 124.48(16)
C18 N1 C17 116.65(16)
C5 N2 C9 124.43(17)
C5 N2 C6 121.20(16)
C9 N2 C6 114.12(16)
C5 O1 C4 121.30(15)
C9 O3 H3 109.5
C13 O4 C14 105.42(17)
C15 O6 C20 117.63(17)

loop_
_geom_bond_atom_site_label_1
_geom_bond_atom_site_label_2
_geom_bond_distance
C1 C4 1.516(3)
C1 H1A 0.9800
C1 H1B 0.9800
C1 H1C 0.9800
C2 C4 1.509(3)
C2 H2A 0.9800
C2 H2B 0.9800
C2 H2C 0.9800
C3 C4 1.516(3)
C3 H3A 0.9800
C3 H3B 0.9800
C3 H3C 0.9800
C4 O1 1.470(2)
C5 O2 1.224(2)
C5 O1 1.339(2)
C5 N2 1.343(3)
C6 N2 1.461(3)
C6 C7 1.527(3)
C6 H6A 0.9900
C6 H6B 0.9900
C7 C8 1.544(3)
C7 H7A 0.9900
C7 H7B 0.9900
C8 C17 1.521(3)
C8 C9 1.545(3)
C8 C10 1.557(3)
C9 O3 1.410(2)
C9 N2 1.452(2)
C9 H9 1.0000
C10 C11 1.504(3)
C10 C19 1.527(3)
C10 H10 1.0000
C11 C14 1.344(3)
C11 C12 1.440(3)
C12 C13 1.346(3)
C12 H12 0.9500
C13 O4 1.362(3)
C13 H13 0.9500
C14 O4 1.368(3)
C14 H14 0.9500
C15 O7 1.192(2)
C15 O6 1.336(3)
C15 C19 1.522(3)
C16 O5 1.230(2)
C16 N1 1.341(3)
C16 C19 1.523(3)
C17 N1 1.461(3)
C17 H17A 0.9900
C17 H17B 0.9900
C18 N1 1.459(3)
C18 H18A 0.9800
C18 H18B 0.9800
C18 H18C 0.9800
C19 H19 1.0000
C20 O6 1.446(2)
C20 H20A 0.9800
C20 H20B 0.9800
C20 H20C 0.9800
O3 H3 0.8400

loop_
_geom_torsion_atom_site_label_1
_geom_torsion_atom_site_label_2
_geom_torsion_atom_site_label_3
_geom_torsion_atom_site_label_4
_geom_torsion
N2 C6 C7 C8 -10.6(2)
C6 C7 C8 C17 141.87(17)
C6 C7 C8 C9 23.48(19)
C6 C7 C8 C10 -96.86(19)
C17 C8 C9 O3 -23.6(2)
C7 C8 C9 O3 96.16(18)
C10 C8 C9 O3 -140.31(16)
C17 C8 C9 N2 -146.66(15)
C7 C8 C9 N2 -26.93(18)
C10 C8 C9 N2 96.60(17)
C17 C8 C10 C11 -173.41(17)
C7 C8 C10 C11 62.6(2)
C9 C8 C10 C11 -54.8(2)
C17 C8 C10 C19 60.5(2)
C7 C8 C10 C19 -63.4(2)
C9 C8 C10 C19 179.15(15)
C19 C10 C11 C14 -125.2(2)
C8 C10 C11 C14 109.1(2)
C19 C10 C11 C12 52.0(3)
C8 C10 C11 C12 -73.6(3)
C14 C11 C12 C13 -1.7(2)
C10 C11 C12 C13 -179.40(19)
C11 C12 C13 O4 1.3(2)
C12 C11 C14 O4 1.6(2)
C10 C11 C14 O4 179.36(17)
C7 C8 C17 N1 71.2(2)
C9 C8 C17 N1 -173.42(16)
C10 C8 C17 N1 -54.6(2)
O7 C15 C19 C16 105.6(2)
O6 C15 C19 C16 -74.6(2)
O7 C15 C19 C10 -125.6(2)
O6 C15 C19 C10 54.1(2)
O5 C16 C19 C15 -40.8(2)
N1 C16 C19 C15 142.70(18)
O5 C16 C19 C10 -167.25(18)
N1 C16 C19 C10 16.2(3)
C11 C10 C19 C15 64.4(2)
C8 C10 C19 C15 -166.85(15)
C11 C10 C19 C16 -171.19(16)
C8 C10 C19 C16 -42.4(2)
O5 C16 N1 C18 -2.6(3)
C19 C16 N1 C18 173.85(18)
O5 C16 N1 C17 173.63(18)
C19 C16 N1 C17 -9.9(3)
C8 C17 N1 C16 31.0(3)
C8 C17 N1 C18 -152.69(17)
O2 C5 N2 C9 176.90(18)
O1 C5 N2 C9 -3.4(3)
O2 C5 N2 C6 3.0(3)
O1 C5 N2 C6 -177.22(16)
O3 C9 N2 C5 83.2(2)
C8 C9 N2 C5 -152.17(17)
O3 C9 N2 C6 -102.54(19)
C8 C9 N2 C6 22.1(2)
C7 C6 N2 C5 166.93(17)
C7 C6 N2 C9 -7.5(2)
O2 C5 O1 C4 -7.3(3)
N2 C5 O1 C4 172.93(16)
C2 C4 O1 C5 -59.6(2)
C3 C4 O1 C5 65.8(2)
C1 C4 O1 C5 -176.40(17)
C12 C13 O4 C14 -0.3(2)
C11 C14 O4 C13 -0.8(2)
O7 C15 O6 C20 1.0(3)
C19 C15 O6 C20 -178.73(18)
